data_9008102
loop_
_publ_author_name
'Bedlivy, D.'
'Preisinger, A.'

_publ_section_title
;
 Die kristallstruktur von Na2S*5H2O, Na2Se*5H2O und Na2Te*5H2O
;
_journal_name_full 'Zeitschrift fur Kristallographie'
_journal_page_first 131
_journal_page_last 144
_journal_volume 121
_journal_year 1965
_chemical_formula_structural Na2S*5H2O
_chemical_formula_sum 'H10 Na2 O5 S'
_space_group_IT_number 63
_symmetry_space_group_name_Hall '-C 2c 2'
_symmetry_space_group_name_H-M 'C m c m'
_cell_angle_alpha 90
_cell_angle_beta 90
_cell_angle_gamma 90
_cell_length_a 6.475
_cell_length_b 12.545
_cell_length_c 8.655
_cell_volume 703.036
_cell_formula_units_Z 4
_cod_depositor_comments
;
    Z value inserted to be consistent with given formula
    Renamed water oxygens so that they are recognized as oxygens.
                               miguel
;
_exptl_crystal_density_diffrn 1.588
_cod_original_formula_sum 'Na2 S (O5 H10)'
_cod_database_code 9008102

loop_
_symmetry_equiv_pos_as_xyz
x,y,z
1/2+x,1/2+y,z
x,-y,1/2+z
1/2+x,1/2-y,1/2+z
-x,y,1/2-z
1/2-x,1/2+y,1/2-z
-x,y,z
1/2-x,1/2+y,z
x,-y,-z
1/2+x,1/2-y,-z
x,y,1/2-z
1/2+x,1/2+y,1/2-z
-x,-y,1/2+z
1/2-x,1/2-y,1/2+z
-x,-y,-z
1/2-x,1/2-y,-z

loop_
_atom_site_label
_atom_site_fract_x
_atom_site_fract_y
_atom_site_fract_z
_atom_site_U_iso_or_equiv
Na1 0.00000 0.00000 0.00000 0.01900
Na2 0.50000 0.04200 0.75000 0.01900
S 0.00000 0.31300 0.75000 0.01520
O1 0.00000 0.09300 0.25000 0.02153
O2 0.26200 0.12400 0.57000 0.02026

_database_code_amcsd 0010615
